data_2017517
loop_
_publ_author_name
'Spencer, John'
'Chowdhry, Babur Z.'
'Hamid, Samiyah'
'Mendham, Andrew P.'
'Male, Louise'
'Coles, Simon J.'
'Hursthouse, Michael B.'

_publ_section_title
;
 Seven 3-methylidene-1<i>H</i>-indol-2(3<i>H</i>)-ones related to the
 multiple-receptor tyrosine kinase inhibitor sunitinib
;
_journal_coeditor_code GG3207
_journal_issue 2
_journal_name_full 'Acta Crystallographica Section C'
_journal_page_first o71
_journal_page_last o78
_journal_paper_doi 10.1107/S0108270109054134
_journal_volume 66
_journal_year 2010
_chemical_formula_iupac 'C11 H11 N O3'
_chemical_formula_moiety 'C11 H11 N O3'
_chemical_formula_sum 'C11 H11 N O3'
_chemical_formula_weight 205.21
_chemical_name_systematic
;
spiro[1,3-dioxane-2,3'-indolin]-2'-one
;
_space_group_IT_number 14
_symmetry_cell_setting monoclinic
_symmetry_space_group_name_Hall '-P 2ybc'
_symmetry_space_group_name_H-M 'P 1 21/c 1'
_atom_sites_solution_hydrogens geom
_atom_sites_solution_primary direct
_atom_sites_solution_secondary difmap
_audit_creation_method SHELXL97
_cell_angle_alpha 90.00
_cell_angle_beta 101.956(2)
_cell_angle_gamma 90.00
_cell_formula_units_Z 4
_cell_length_a 9.5406(2)
_cell_length_b 8.4295(2)
_cell_length_c 12.4103(3)
_cell_measurement_reflns_used 6650
_cell_measurement_temperature 120(2)
_cell_measurement_theta_max 27.48
_cell_measurement_theta_min 2.91
_cell_volume 976.42(4)
_computing_cell_refinement
;
DENZO (Otwinowski & Minor, 1997) and COLLECT (Nonius, 1998)
;
_computing_data_collection 'COLLECT (Nonius, 1998)'
_computing_data_reduction
;
DENZO (Otwinowski & Minor, 1997) and COLLECT (Nonius, 1998)
;
_computing_molecular_graphics
;
ORTEP-3 for Windows (Version 2.01; Farrugia, 1997) and
Mercury (Version 1.4.2; Macrae <i>et al.</i>, 2006)
;
_computing_publication_material 'WinGX (Farrugia, 1999)'
_computing_structure_refinement 'SHELXL97 (Sheldrick, 2008)'
_computing_structure_solution 'SIR2004 (Burla <i>et al.</i>, 2005)'
_diffrn_ambient_temperature 120(2)
_diffrn_detector_area_resol_mean 9.091
_diffrn_measured_fraction_theta_full 0.996
_diffrn_measured_fraction_theta_max 0.996
_diffrn_measurement_device_type 'Bruker Nonius Roper CCD camera on \k-goniostat'
_diffrn_measurement_method '\f and \w scans'
_diffrn_radiation_monochromator graphite
_diffrn_radiation_source 'Bruker Nonius FR591 rotating anode'
_diffrn_radiation_type MoK\a
_diffrn_radiation_wavelength 0.71073
_diffrn_reflns_av_R_equivalents 0.0317
_diffrn_reflns_av_sigmaI/netI 0.0247
_diffrn_reflns_limit_h_max 12
_diffrn_reflns_limit_h_min -12
_diffrn_reflns_limit_k_max 10
_diffrn_reflns_limit_k_min -10
_diffrn_reflns_limit_l_max 16
_diffrn_reflns_limit_l_min -16
_diffrn_reflns_number 12504
_diffrn_reflns_theta_full 27.48
_diffrn_reflns_theta_max 27.48
_diffrn_reflns_theta_min 2.94
_exptl_absorpt_coefficient_mu 0.103
_exptl_absorpt_correction_T_max 0.9640
_exptl_absorpt_correction_T_min 0.9505
_exptl_absorpt_correction_type multi-scan
_exptl_absorpt_process_details '(SADABS; Sheldrick, 2007)'
_exptl_crystal_colour colourless
_exptl_crystal_density_diffrn 1.396
_exptl_crystal_density_method 'not measured'
_exptl_crystal_description block
_exptl_crystal_F_000 432
_exptl_crystal_size_max 0.50
_exptl_crystal_size_mid 0.40
_exptl_crystal_size_min 0.36
_refine_diff_density_max 0.253
_refine_diff_density_min -0.262
_refine_ls_extinction_method none
_refine_ls_goodness_of_fit_ref 1.028
_refine_ls_hydrogen_treatment constr
_refine_ls_matrix_type full
_refine_ls_number_parameters 136
_refine_ls_number_reflns 2227
_refine_ls_number_restraints 0
_refine_ls_restrained_S_all 1.028
_refine_ls_R_factor_all 0.0480
_refine_ls_R_factor_gt 0.0386
_refine_ls_shift/su_max 0.000
_refine_ls_shift/su_mean 0.000
_refine_ls_structure_factor_coef Fsqd
_refine_ls_weighting_details 'w = 1/[\s^2^(Fo^2^)+(0.0531P)^2^+0.3966P] where P=(Fo^2^+2Fc^2^)/3'
_refine_ls_weighting_scheme calc
_refine_ls_wR_factor_gt 0.0967
_refine_ls_wR_factor_ref 0.1032
_reflns_number_gt 1885
_reflns_number_total 2227
_reflns_threshold_expression I>2\s(I)
_cod_data_source_file gg3207.cif
_cod_data_source_block 5
_cod_original_sg_symbol_H-M P21/c
_cod_database_code 2017517
_cod_database_fobs_code 2017517

loop_
_symmetry_equiv_pos_as_xyz
'x, y, z'
'-x, y+1/2, -z+1/2'
'-x, -y, -z'
'x, -y-1/2, z-1/2'

loop_
_atom_site_type_symbol
_atom_site_label
_atom_site_fract_x
_atom_site_fract_y
_atom_site_fract_z
_atom_site_U_iso_or_equiv
_atom_site_adp_type
_atom_site_calc_flag
_atom_site_refinement_flags
_atom_site_occupancy
_atom_site_disorder_assembly
_atom_site_disorder_group
C C1 0.82232(13) 0.13311(15) 0.46137(10) 0.0173(3) Uani d . 1 . .
C C2 0.70894(13) 0.27006(14) 0.43910(9) 0.0150(3) Uani d . 1 . .
C C3 0.77938(13) 0.39587(14) 0.51817(9) 0.0156(3) Uani d . 1 . .
C C4 0.91344(13) 0.34128(14) 0.57220(9) 0.0159(3) Uani d . 1 . .
C C5 1.00677(13) 0.43401(15) 0.64610(10) 0.0190(3) Uani d . 1 . .
H H5 1.0980 0.3954 0.6823 0.023 Uiso calc R 1 . .
C C6 0.96138(14) 0.58679(16) 0.66535(10) 0.0213(3) Uani d . 1 . .
H H6 1.0231 0.6540 0.7154 0.026 Uiso calc R 1 . .
C C7 0.82781(14) 0.64256(16) 0.61273(11) 0.0216(3) Uani d . 1 . .
H H7 0.7993 0.7469 0.6277 0.026 Uiso calc R 1 . .
C C8 0.73439(14) 0.54706(15) 0.53783(10) 0.0189(3) Uani d . 1 . .
H H8 0.6430 0.5850 0.5017 0.023 Uiso calc R 1 . .
C C9 0.49725(14) 0.11220(16) 0.38562(10) 0.0209(3) Uani d . 1 . .
H H9A 0.4031 0.0910 0.4043 0.025 Uiso calc R 1 . .
H H9B 0.5502 0.0107 0.3894 0.025 Uiso calc R 1 . .
C C10 0.47547(14) 0.17928(17) 0.27001(10) 0.0233(3) Uani d . 1 . .
H H10A 0.4273 0.0999 0.2160 0.028 Uiso calc R 1 . .
H H10B 0.4143 0.2751 0.2637 0.028 Uiso calc R 1 . .
C C11 0.62060(14) 0.22133(16) 0.24641(10) 0.0215(3) Uani d . 1 . .
H H11A 0.6781 0.1238 0.2455 0.026 Uiso calc R 1 . .
H H11B 0.6082 0.2726 0.1733 0.026 Uiso calc R 1 . .
N N1 0.93439(11) 0.18507(13) 0.53853(8) 0.0180(2) Uani d . 1 . .
H H1 1.0112 0.1281 0.5646 0.022 Uiso calc R 1 . .
O O1 0.81223(10) 0.00212(11) 0.41678(8) 0.0250(2) Uani d . 1 . .
O O2 0.57725(9) 0.22394(11) 0.46401(7) 0.0179(2) Uani d . 1 . .
O O3 0.69446(9) 0.32872(10) 0.33099(6) 0.0176(2) Uani d . 1 . .

loop_
_atom_site_aniso_label
_atom_site_aniso_U_11
_atom_site_aniso_U_22
_atom_site_aniso_U_33
_atom_site_aniso_U_12
_atom_site_aniso_U_13
_atom_site_aniso_U_23
C1 0.0184(6) 0.0169(6) 0.0164(6) 0.0033(5) 0.0032(5) 0.0014(4)
C2 0.0155(6) 0.0151(6) 0.0146(5) 0.0027(4) 0.0034(4) 0.0019(4)
C3 0.0174(6) 0.0166(6) 0.0135(5) 0.0010(5) 0.0051(4) 0.0008(4)
C4 0.0184(6) 0.0154(6) 0.0149(5) 0.0020(4) 0.0056(4) 0.0014(4)
C5 0.0181(6) 0.0220(6) 0.0167(6) 0.0003(5) 0.0034(5) 0.0012(5)
C6 0.0239(6) 0.0217(7) 0.0189(6) -0.0038(5) 0.0062(5) -0.0035(5)
C7 0.0250(7) 0.0182(6) 0.0231(6) 0.0024(5) 0.0085(5) -0.0033(5)
C8 0.0189(6) 0.0186(6) 0.0197(6) 0.0037(5) 0.0055(5) -0.0003(5)
C9 0.0203(6) 0.0198(6) 0.0209(6) -0.0023(5) 0.0003(5) -0.0014(5)
C10 0.0247(7) 0.0229(7) 0.0192(6) 0.0002(5) -0.0028(5) -0.0014(5)
C11 0.0277(7) 0.0224(7) 0.0133(6) 0.0036(5) 0.0018(5) -0.0022(5)
N1 0.0175(5) 0.0156(5) 0.0192(5) 0.0049(4) -0.0004(4) 0.0003(4)
O1 0.0245(5) 0.0174(5) 0.0296(5) 0.0064(4) -0.0021(4) -0.0060(4)
O2 0.0164(4) 0.0211(5) 0.0165(4) -0.0012(3) 0.0041(3) -0.0011(3)
O3 0.0206(5) 0.0188(5) 0.0131(4) 0.0020(3) 0.0030(3) 0.0015(3)

loop_
_atom_type_symbol
_atom_type_description
_atom_type_scat_dispersion_real
_atom_type_scat_dispersion_imag
_atom_type_scat_source
C C 0.0033 0.0016 'International Tables Vol C Tables 4.2.6.8 and 6.1.1.4'
H H 0.0000 0.0000 'International Tables Vol C Tables 4.2.6.8 and 6.1.1.4'
N N 0.0061 0.0033 'International Tables Vol C Tables 4.2.6.8 and 6.1.1.4'
O O 0.0106 0.0060 'International Tables Vol C Tables 4.2.6.8 and 6.1.1.4'

loop_
_geom_angle_atom_site_label_1
_geom_angle_atom_site_label_2
_geom_angle_atom_site_label_3
_geom_angle_site_symmetry_1
_geom_angle_site_symmetry_3
_geom_angle
_geom_angle_publ_flag
O1 C1 N1 . . 125.89(11) ?
O1 C1 C2 . . 126.53(11) ?
N1 C1 C2 . . 107.58(10) ?
O2 C2 O3 . . 112.93(9) ?
O2 C2 C3 . . 110.45(9) ?
O3 C2 C3 . . 108.41(9) ?
O2 C2 C1 . . 111.85(9) ?
O3 C2 C1 . . 110.75(9) ?
C3 C2 C1 . . 101.85(9) ?
C8 C3 C4 . . 120.47(11) ?
C8 C3 C2 . . 130.65(11) ?
C4 C3 C2 . . 108.81(10) ?
C5 C4 C3 . . 122.27(11) ?
C5 C4 N1 . . 127.94(11) ?
C3 C4 N1 . . 109.79(10) ?
C4 C5 C6 . . 117.13(11) ?
C4 C5 H5 . . 121.4 ?
C6 C5 H5 . . 121.4 ?
C7 C6 C5 . . 121.29(12) ?
C7 C6 H6 . . 119.4 ?
C5 C6 H6 . . 119.4 ?
C6 C7 C8 . . 120.89(12) ?
C6 C7 H7 . . 119.6 ?
C8 C7 H7 . . 119.6 ?
C3 C8 C7 . . 117.94(11) ?
C3 C8 H8 . . 121.0 ?
C7 C8 H8 . . 121.0 ?
O2 C9 C10 . . 110.01(10) ?
O2 C9 H9A . . 109.7 ?
C10 C9 H9A . . 109.7 ?
O2 C9 H9B . . 109.7 ?
C10 C9 H9B . . 109.7 ?
H9A C9 H9B . . 108.2 ?
C11 C10 C9 . . 108.58(10) ?
C11 C10 H10A . . 110.0 ?
C9 C10 H10A . . 110.0 ?
C11 C10 H10B . . 110.0 ?
C9 C10 H10B . . 110.0 ?
H10A C10 H10B . . 108.4 ?
O3 C11 C10 . . 109.39(10) ?
O3 C11 H11A . . 109.8 ?
C10 C11 H11A . . 109.8 ?
O3 C11 H11B . . 109.8 ?
C10 C11 H11B . . 109.8 ?
H11A C11 H11B . . 108.2 ?
C1 N1 C4 . . 111.91(10) ?
C1 N1 H1 . . 124.0 ?
C4 N1 H1 . . 124.0 ?
C2 O2 C9 . . 113.62(9) ?
C2 O3 C11 . . 113.97(9) ?

loop_
_geom_bond_atom_site_label_1
_geom_bond_atom_site_label_2
_geom_bond_site_symmetry_2
_geom_bond_distance
_geom_bond_publ_flag
C1 O1 . 1.2298(15) ?
C1 N1 . 1.3519(16) ?
C1 C2 . 1.5670(16) ?
C2 O2 . 1.4093(15) ?
C2 O3 . 1.4096(14) ?
C2 C3 . 1.5053(16) ?
C3 C8 . 1.3825(17) ?
C3 C4 . 1.3935(17) ?
C4 C5 . 1.3807(17) ?
C4 N1 . 1.4082(16) ?
C5 C6 . 1.3950(18) ?
C5 H5 . 0.9500 ?
C6 C7 . 1.3880(18) ?
C6 H6 . 0.9500 ?
C7 C8 . 1.4012(18) ?
C7 H7 . 0.9500 ?
C8 H8 . 0.9500 ?
C9 O2 . 1.4521(14) ?
C9 C10 . 1.5158(18) ?
C9 H9A . 0.9900 ?
C9 H9B . 0.9900 ?
C10 C11 . 1.5155(19) ?
C10 H10A . 0.9900 ?
C10 H10B . 0.9900 ?
C11 O3 . 1.4530(14) ?
C11 H11A . 0.9900 ?
C11 H11B . 0.9900 ?
N1 H1 . 0.8800 ?

loop_
_geom_hbond_atom_site_label_D
_geom_hbond_atom_site_label_H
_geom_hbond_atom_site_label_A
_geom_hbond_site_symmetry_A
_geom_hbond_distance_DH
_geom_hbond_distance_HA
_geom_hbond_distance_DA
_geom_hbond_angle_DHA
_geom_hbond_publ_flag
N1 H1 O1 3_756 0.88 1.98 2.8435(14) 165.4 no

loop_
_geom_torsion_atom_site_label_1
_geom_torsion_atom_site_label_2
_geom_torsion_atom_site_label_3
_geom_torsion_atom_site_label_4
_geom_torsion_site_symmetry_1
_geom_torsion_site_symmetry_2
_geom_torsion_site_symmetry_3
_geom_torsion_site_symmetry_4
_geom_torsion
_geom_torsion_publ_flag
O1 C1 C2 O2 . . . . 61.07(16) ?
N1 C1 C2 O2 . . . . -119.21(11) ?
O1 C1 C2 O3 . . . . -65.86(16) ?
N1 C1 C2 O3 . . . . 113.87(11) ?
O1 C1 C2 C3 . . . . 179.02(12) ?
N1 C1 C2 C3 . . . . -1.26(12) ?
O2 C2 C3 C8 . . . . -61.85(16) ?
O3 C2 C3 C8 . . . . 62.37(16) ?
C1 C2 C3 C8 . . . . 179.19(12) ?
O2 C2 C3 C4 . . . . 121.37(11) ?
O3 C2 C3 C4 . . . . -114.41(11) ?
C1 C2 C3 C4 . . . . 2.41(12) ?
C8 C3 C4 C5 . . . . -0.47(18) ?
C2 C3 C4 C5 . . . . 176.70(11) ?
C8 C3 C4 N1 . . . . -179.95(10) ?
C2 C3 C4 N1 . . . . -2.78(13) ?
C3 C4 C5 C6 . . . . 0.13(18) ?
N1 C4 C5 C6 . . . . 179.52(11) ?
C4 C5 C6 C7 . . . . 0.30(18) ?
C5 C6 C7 C8 . . . . -0.4(2) ?
C4 C3 C8 C7 . . . . 0.35(18) ?
C2 C3 C8 C7 . . . . -176.11(12) ?
C6 C7 C8 C3 . . . . 0.07(19) ?
O2 C9 C10 C11 . . . . 55.40(14) ?
C9 C10 C11 O3 . . . . -55.38(13) ?
O1 C1 N1 C4 . . . . 179.39(12) ?
C2 C1 N1 C4 . . . . -0.33(13) ?
C5 C4 N1 C1 . . . . -177.46(12) ?
C3 C4 N1 C1 . . . . 1.98(14) ?
O3 C2 O2 C9 . . . . 53.61(13) ?
C3 C2 O2 C9 . . . . 175.19(9) ?
C1 C2 O2 C9 . . . . -72.13(12) ?
C10 C9 O2 C2 . . . . -54.98(13) ?
O2 C2 O3 C11 . . . . -54.16(13) ?
C3 C2 O3 C11 . . . . -176.89(9) ?
C1 C2 O3 C11 . . . . 72.17(12) ?
C10 C11 O3 C2 . . . . 55.55(13) ?

loop_
_cod_related_entry_id
_cod_related_entry_database
_cod_related_entry_code
1 ChemSpider 568218
